data_7035012
loop_
_publ_author_name
'Nishikawa, Michihiro'
'Wakita, Yuri'
'Nishi, Tatsuya'
'Miura, Takumi'
'Tsubomura, Taro'

_publ_section_title
;
 Long-lived and oxygen-responsive photoluminescence in the solid state of
 copper(i) complexes bearing fluorinated diphosphine and bipyridine
 ligands.
;
_journal_issue 19
_journal_name_full 'Dalton transactions (Cambridge, England : 2003)'
_journal_page_first 9170
_journal_page_last 9181
_journal_paper_doi 10.1039/c5dt00199d
_journal_volume 44
_journal_year 2015
_chemical_formula_sum 'C41 H23 Cu F26 N2 P3'
_chemical_formula_weight 1194.06
_chemical_name_systematic
;
 ?
;
_space_group_IT_number 14
_symmetry_cell_setting monoclinic
_symmetry_space_group_name_Hall '-P 2ybc'
_symmetry_space_group_name_H-M 'P 1 21/c 1'
_atom_sites_solution_hydrogens geom
_atom_sites_solution_primary direct
_atom_sites_solution_secondary difmap
_audit_creation_date 2014-06-18T20:38:23-00:00
_audit_creation_method 'WinGX routine CIF_UPDATE'
_audit_update_record
;
2015-04-01 deposited with the CCDC.
2015-04-10 downloaded from the CCDC.
;
_cell_angle_alpha 90
_cell_angle_beta 98.8280(10)
_cell_angle_gamma 90
_cell_formula_units_Z 8
_cell_length_a 11.5047(10)
_cell_length_b 33.521(3)
_cell_length_c 23.333(2)
_cell_measurement_reflns_used 8993
_cell_measurement_temperature 123(2)
_cell_measurement_theta_max 27.4835
_cell_measurement_theta_min 3.0043
_cell_volume 8891.8(13)
_computing_cell_refinement 'CrystalClear (Rigaku Corp., 2000)'
_computing_data_collection 'CrystalClear (Rigaku Corp., 2000)'
_computing_data_reduction 'CrystalClear (Rigaku Corp., 2000)'
_computing_publication_material 'Mercury (Macrae et al., 2006)'
_computing_structure_refinement 'SHELXL-97 (Sheldrick, 1997)'
_computing_structure_solution
;
         'SIR92 (Giacovazzo et al, 1992)'
;
_diffrn_ambient_temperature 123(2)
_diffrn_detector_area_resol_mean 28.5714
_diffrn_measured_fraction_theta_full 0.981
_diffrn_measured_fraction_theta_max 0.981
_diffrn_measurement_device_type
;
        Saturn70 CCD (4x4 bin mode)
;
_diffrn_measurement_method dtprofit.ref
_diffrn_radiation_monochromator graphite
_diffrn_radiation_type MoK\a
_diffrn_radiation_wavelength 0.7107
_diffrn_reflns_av_R_equivalents 0.0688
_diffrn_reflns_av_unetI/netI 0.0591
_diffrn_reflns_limit_h_max 14
_diffrn_reflns_limit_h_min -14
_diffrn_reflns_limit_k_max 42
_diffrn_reflns_limit_k_min -43
_diffrn_reflns_limit_l_max 30
_diffrn_reflns_limit_l_min -29
_diffrn_reflns_number 82765
_diffrn_reflns_reduction_process 'Lp corrections applied'
_diffrn_reflns_theta_full 27.48
_diffrn_reflns_theta_max 27.48
_diffrn_reflns_theta_min 3
_exptl_absorpt_coefficient_mu 0.744
_exptl_absorpt_correction_T_max 1
_exptl_absorpt_correction_T_min 0.916
_exptl_absorpt_correction_type multi-scan
_exptl_crystal_colour Colorless
_exptl_crystal_density_diffrn 1.784
_exptl_crystal_density_method 'not measured'
_exptl_crystal_description Plate
_exptl_crystal_F_000 4728
_exptl_crystal_size_max 0.7
_exptl_crystal_size_mid 0.2
_exptl_crystal_size_min 0.2
_refine_diff_density_max 1.621
_refine_diff_density_min -0.691
_refine_diff_density_rms 0.095
_refine_ls_extinction_method none
_refine_ls_goodness_of_fit_ref 1.198
_refine_ls_hydrogen_treatment constr
_refine_ls_matrix_type full
_refine_ls_number_parameters 1285
_refine_ls_number_reflns 19997
_refine_ls_number_restraints 1
_refine_ls_restrained_S_all 1.2
_refine_ls_R_factor_all 0.0982
_refine_ls_R_factor_gt 0.0828
_refine_ls_shift/su_max 0.004
_refine_ls_shift/su_mean 0
_refine_ls_structure_factor_coef Fsqd
_refine_ls_weighting_details 'calc w=1/[\s^2^(Fo^2^)+(0.0353P)^2^+28.4906P] where P=(Fo^2^+2Fc^2^)/3'
_refine_ls_weighting_scheme calc
_refine_ls_wR_factor_ref 0.1599
_reflns_number_gt 17141
_reflns_number_total 19997
_reflns_threshold_expression >2sigma(I)
_cod_data_source_file c5dt00199d2.cif
_cod_data_source_block 7PF6
_cod_depositor_comments
;
The following automatic conversions were performed:

'_exptl_absorpt_correction_type' value 'Multi-scan' changed to
'multi-scan' according to
/usr/data/users/saulius/crontab/automatic-downloads/rss-feeds/RSC/lib/dictionaries/cif_core.dic
dictionary named 'cif_core.dic' version 2.4.2 from 2011-04-26.

Automatic conversion script
Id: cif_fix_values 3271 2015-04-21 07:52:19Z andrius 

 Adding full bibliography for 7035008--7035012.cif.
;
_cod_original_cell_volume 8891.7(14)
_cod_original_sg_symbol_H-M P21/c
_cod_database_code 7035012

loop_
_symmetry_equiv_pos_as_xyz
'x, y, z'
'-x, y+1/2, -z+1/2'
'-x, -y, -z'
'x, -y-1/2, z-1/2'

loop_
_atom_site_label
_atom_site_fract_x
_atom_site_fract_y
_atom_site_fract_z
_atom_site_U_iso_or_equiv
_atom_site_adp_type
_atom_site_calc_flag
_atom_site_refinement_flags
_atom_site_occupancy
_atom_site_disorder_assembly
_atom_site_disorder_group
_atom_site_type_symbol
Cu1 1.30220(4) 0.444338(17) 0.32676(2) 0.02305(13) Uani d . 1 . . Cu
Cu2 0.81064(5) 0.208998(16) 0.42180(2) 0.02179(12) Uani d . 1 . . Cu
P3 0.99295(10) 0.19770(3) 0.40082(5) 0.0219(2) Uani d . 1 . . P
P1 1.14128(9) 0.48359(3) 0.32823(5) 0.0206(2) Uani d . 1 . . P
P2 1.21315(10) 0.41226(4) 0.24888(5) 0.0231(2) Uani d . 1 . . P
P4 0.74093(10) 0.22018(4) 0.32818(5) 0.0232(2) Uani d . 1 . . P
P6 1.03374(10) 0.33669(4) 0.38299(5) 0.0263(3) Uani d . 1 . . P
P5 1.26940(12) 0.57194(4) 0.18577(5) 0.0312(3) Uani d . 1 . . P
F009 1.2192(2) 0.49072(8) 0.45300(11) 0.0294(6) Uani d . 1 . . F
F010 0.5827(2) 0.27687(9) 0.37156(13) 0.0370(7) Uani d . 1 . . F
F011 1.1238(3) 0.46308(9) 0.54391(11) 0.0366(7) Uani d . 1 . . F
F012 1.0928(3) 0.05645(9) 0.32191(15) 0.0559(9) Uani d . 1 . . F
F013 0.7870(2) 0.42251(8) 0.41716(12) 0.0317(6) Uani d . 1 . . F
F014 0.9742(2) 0.29709(8) 0.40379(14) 0.0396(7) Uani d . 1 . . F
F015 1.3312(2) 0.62331(8) 0.35593(12) 0.0342(6) Uani d . 1 . . F
F016 0.9079(2) 0.35810(8) 0.37380(13) 0.0364(7) Uani d . 1 . . F
F017 0.9255(2) 0.53828(8) 0.31717(12) 0.0323(6) Uani d . 1 . . F
F018 0.9072(3) 0.42949(9) 0.52681(12) 0.0401(7) Uani d . 1 . . F
F019 1.0286(2) 0.24737(9) 0.51105(11) 0.0338(6) Uani d . 1 . . F
F020 1.1252(3) 0.46390(8) 0.13360(11) 0.0363(7) Uani d . 1 . . F
F021 1.2429(2) 0.19622(8) 0.36969(12) 0.0364(7) Uani d . 1 . . F
F022 1.3321(2) 0.34469(9) 0.32112(12) 0.0394(7) Uani d . 1 . . F
F023 0.9179(2) 0.61833(9) 0.32097(14) 0.0427(7) Uani d . 1 . . F
F024 1.0103(2) 0.32076(9) 0.31749(12) 0.0375(7) Uani d . 1 . . F
F025 1.0923(2) 0.37638(8) 0.36060(13) 0.0377(7) Uani d . 1 . . F
F026 1.1592(2) 0.31539(9) 0.39215(13) 0.0391(7) Uani d . 1 . . F
F027 0.8824(2) 0.44680(8) 0.32610(11) 0.0290(6) Uani d . 1 . . F
F028 1.3404(2) 0.54378(8) 0.35570(11) 0.0291(6) Uani d . 1 . . F
F029 0.5561(2) 0.17006(9) 0.37516(11) 0.0342(6) Uani d . 1 . . F
F030 1.0576(3) 0.35318(10) 0.44800(12) 0.0449(8) Uani d . 1 . . F
F031 0.8468(3) 0.27592(9) 0.23399(11) 0.0375(7) Uani d . 1 . . F
F032 0.3156(3) 0.14059(11) 0.20025(14) 0.0551(9) Uani d . 1 . . F
F033 1.0508(3) 0.13385(8) 0.30458(12) 0.0380(7) Uani d . 1 . . F
F034 1.4262(3) 0.27811(11) 0.51973(15) 0.0542(9) Uani d . 1 . . F
F035 1.0615(3) 0.36620(9) 0.14999(12) 0.0435(8) Uani d . 1 . . F
F036 0.6472(3) 0.22076(10) 0.19796(11) 0.0452(8) Uani d . 1 . . F
F037 1.1820(3) 0.55688(9) 0.13027(12) 0.0393(7) Uani d . 1 . . F
F038 1.0397(3) 0.15064(9) 0.50546(11) 0.0377(7) Uani d . 1 . . F
F039 1.4481(2) 0.39119(10) 0.23115(12) 0.0433(8) Uani d . 1 . . F
F040 1.1198(3) 0.66145(8) 0.33919(13) 0.0395(7) Uani d . 1 . . F
F041 1.2637(3) 0.52927(9) 0.21616(15) 0.0496(8) Uani d . 1 . . F
F042 0.3663(3) 0.13375(9) 0.31723(13) 0.0445(8) Uani d . 1 . . F
F043 1.3061(3) 0.26574(10) 0.30662(15) 0.0562(9) Uani d . 1 . . F
F044 1.2597(4) 0.48975(9) 0.05777(13) 0.0549(9) Uani d . 1 . . F
F045 0.8222(3) 0.35418(9) 0.22225(12) 0.0452(8) Uani d . 1 . . F
F046 1.5835(3) 0.41900(13) 0.15564(15) 0.0612(10) Uani d . 1 . . F
F047 1.4365(3) 0.23312(10) 0.42399(15) 0.0493(8) Uani d . 1 . . F
F048 1.1061(4) 0.02432(10) 0.42968(18) 0.0711(12) Uani d . 1 . . F
F049 1.3568(3) 0.58705(10) 0.24146(12) 0.0496(8) Uani d . 1 . . F
F050 0.4563(3) 0.18457(12) 0.14100(13) 0.0600(10) Uani d . 1 . . F
F051 1.3769(3) 0.55789(15) 0.15668(15) 0.0739(13) Uani d . 1 . . F
F052 1.0819(3) 0.07210(10) 0.52214(15) 0.0611(10) Uani d . 1 . . F
F053 1.1538(4) 0.23619(10) 0.21640(16) 0.0638(10) Uani d . 1 . . F
F054 0.6835(3) 0.39579(9) 0.28523(15) 0.0467(8) Uani d . 1 . . F
F055 1.2213(3) 0.28406(10) 0.56355(13) 0.0464(8) Uani d . 1 . . F
F056 1.0313(3) 0.28687(10) 0.13827(15) 0.0602(10) Uani d . 1 . . F
F057 0.5642(3) 0.35677(9) 0.36022(15) 0.0487(8) Uani d . 1 . . F
N3 0.7759(3) 0.24830(10) 0.48230(14) 0.0192(7) Uani d . 1 . . N
F059 1.2707(4) 0.61505(11) 0.15687(14) 0.0749(13) Uani d . 1 . . F
F060 1.1595(3) 0.58551(11) 0.21553(13) 0.0519(9) Uani d . 1 . . F
C51 0.7180(4) 0.27257(14) 0.30532(18) 0.0251(9) Uani d . 1 . . C
C50 0.7490(4) 0.23095(13) 0.53078(17) 0.0206(8) Uani d . 1 . . C
N063 1.3770(3) 0.42811(11) 0.40833(16) 0.0244(8) Uani d . 1 . . N
N064 1.4601(3) 0.47192(11) 0.32832(16) 0.0249(8) Uani d . 1 . . N
F1 1.4902(3) 0.46943(12) 0.06921(15) 0.0649(11) Uani d . 1 . . F
C066 1.1953(4) 0.35838(14) 0.23726(19) 0.0255(9) Uani d . 1 . . C
C067 1.0213(4) 0.59973(14) 0.3284(2) 0.0280(10) Uani d . 1 . . C
C068 1.1339(4) 0.53803(13) 0.33437(17) 0.0216(9) Uani d . 1 . . C
C069 1.1128(4) 0.47243(13) 0.44253(18) 0.0231(9) Uani d . 1 . . C
C070 0.7211(4) 0.31235(14) 0.5171(2) 0.0275(10) Uani d . 1 . . C
C071 1.2826(4) 0.42685(14) 0.18622(19) 0.0266(10) Uani d . 1 . . C
C072 1.4703(4) 0.42680(14) 0.5240(2) 0.0303(10) Uani d . 1 . . C
H072 1.5019 0.4271 0.5641 0.036 Uiso calc R 1 . . H
C073 0.7807(4) 0.10525(14) 0.5306(2) 0.0308(10) Uani d . 1 . . C
C074 1.5239(4) 0.44892(14) 0.48565(19) 0.0268(10) Uani d . 1 . . C
H074 1.5935 0.4636 0.4988 0.032 Uiso calc R 1 . . H
C075 1.2303(4) 0.60216(14) 0.34691(19) 0.0255(9) Uani d . 1 . . C
C076 0.7757(4) 0.12918(13) 0.48126(19) 0.0273(10) Uani d . 1 . . C
H076 0.7777 0.1165 0.445 0.033 Uiso calc R 1 . . H
C077 0.8947(4) 0.43846(13) 0.4256(2) 0.0252(9) Uani d . 1 . . C
C078 0.5348(4) 0.17431(13) 0.31732(19) 0.0256(9) Uani d . 1 . . C
C079 0.6443(4) 0.29523(14) 0.3347(2) 0.0279(10) Uani d . 1 . . C
C080 0.6314(4) 0.33631(15) 0.3286(2) 0.0333(11) Uani d . 1 . . C
C081 1.2344(4) 0.56138(14) 0.34566(18) 0.0243(9) Uani d . 1 . . C
C082 1.3348(4) 0.23722(15) 0.4442(2) 0.0337(11) Uani d . 1 . . C
C083 1.6254(4) 0.49536(14) 0.3936(2) 0.0285(10) Uani d . 1 . . C
H083 1.6682 0.4965 0.4318 0.034 Uiso calc R 1 . . H
C084 0.4351(4) 0.15548(14) 0.2882(2) 0.0321(11) Uani d . 1 . . C
C085 1.2370(4) 0.45203(14) 0.14059(19) 0.0299(10) Uani d . 1 . . C
C086 0.6930(4) 0.29391(14) 0.5665(2) 0.0289(10) Uani d . 1 . . C
H086 0.6631 0.3093 0.5952 0.035 Uiso calc R 1 . . H
C087 0.9808(4) 0.21341(13) 0.32450(18) 0.0243(9) Uani d . 1 . . C
H08A 0.9892 0.2427 0.3223 0.029 Uiso calc R 1 . . H
H08B 1.0442 0.2009 0.3064 0.029 Uiso calc R 1 . . H
C088 1.1244(4) 0.62151(13) 0.33816(19) 0.0274(10) Uani d . 1 . . C
C089 1.1281(4) 0.22169(13) 0.43713(19) 0.0229(9) Uani d . 1 . . C
C090 0.7614(4) 0.18705(13) 0.53330(17) 0.0214(9) Uani d . 1 . . C
C091 0.6909(4) 0.35601(15) 0.2902(2) 0.0365(12) Uani d . 1 . . C
C092 0.9450(4) 0.45176(13) 0.37902(19) 0.0241(9) Uani d . 1 . . C
C093 0.6089(4) 0.19676(13) 0.28870(18) 0.0250(9) Uani d . 1 . . C
C094 0.7678(4) 0.16537(14) 0.58447(19) 0.0269(10) Uani d . 1 . . C
H094 0.7652 0.1787 0.6202 0.032 Uiso calc R 1 . . H
C095 1.2573(4) 0.33165(14) 0.2757(2) 0.0307(10) Uani d . 1 . . C
C096 1.0655(4) 0.45887(14) 0.48936(18) 0.0262(10) Uani d . 1 . . C
C097 0.9553(4) 0.44170(14) 0.48105(19) 0.0284(10) Uani d . 1 . . C
C098 1.3708(4) 0.40418(14) 0.5050(2) 0.0290(10) Uani d . 1 . . C
C099 1.3108(5) 0.37944(17) 0.5452(2) 0.0417(13) Uani d . 1 . . C
H09A 1.2429 0.3659 0.5231 0.063 Uiso calc R 1 . . H
H09B 1.2842 0.3967 0.5745 0.063 Uiso calc R 1 . . H
H09C 1.366 0.3596 0.5644 0.063 Uiso calc R 1 . . H
C100 1.6649(4) 0.51605(15) 0.3491(2) 0.0321(11) Uani d . 1 . . C
H100 1.7352 0.5313 0.3568 0.039 Uiso calc R 1 . . H
C101 1.1670(5) 0.27580(15) 0.2233(3) 0.0432(13) Uani d . 1 . . C
C102 1.3284(4) 0.40568(13) 0.44595(19) 0.0270(10) Uani d . 1 . . C
H102 1.2615 0.39 0.4315 0.032 Uiso calc R 1 . . H
C103 0.7642(4) 0.28808(13) 0.47681(18) 0.0227(9) Uani d . 1 . . C
H103 0.7866 0.3003 0.4434 0.027 Uiso calc R 1 . . H
C104 1.3285(4) 0.25969(16) 0.4930(2) 0.0378(12) Uani d . 1 . . C
C105 0.7781(4) 0.12449(14) 0.5829(2) 0.0321(11) Uani d . 1 . . C
H105 0.7833 0.1095 0.6177 0.038 Uiso calc R 1 . . H
C106 1.5234(4) 0.47301(13) 0.38250(19) 0.0237(9) Uani d . 1 . . C
C107 1.0499(4) 0.12761(15) 0.4592(2) 0.0319(11) Uani d . 1 . . C
C108 0.7746(4) 0.29438(15) 0.26619(19) 0.0294(10) Uani d . 1 . . C
C109 1.0556(4) 0.11981(15) 0.3588(2) 0.0322(11) Uani d . 1 . . C
C110 1.1204(4) 0.34211(16) 0.1905(2) 0.0352(11) Uani d . 1 . . C
C111 1.4746(4) 0.44934(13) 0.42737(19) 0.0225(9) Uani d . 1 . . C
C112 1.0565(4) 0.46877(13) 0.38546(19) 0.0225(9) Uani d . 1 . . C
C113 0.7085(4) 0.25349(14) 0.57393(19) 0.0268(10) Uani d . 1 . . C
H113 0.6917 0.241 0.6083 0.032 Uiso calc R 1 . . H
C114 1.3064(5) 0.46598(15) 0.1010(2) 0.0377(12) Uani d . 1 . . C
C115 1.1041(5) 0.30164(16) 0.1834(2) 0.0409(13) Uani d . 1 . . C
C116 1.2345(4) 0.21834(14) 0.4169(2) 0.0283(10) Uani d . 1 . . C
N4 0.7683(3) 0.16903(11) 0.48230(15) 0.0227(8) Uani d . 1 . . N
C118 1.6026(4) 0.51473(15) 0.2932(2) 0.0316(11) Uani d . 1 . . C
C119 1.0392(4) 0.14517(14) 0.4046(2) 0.0274(10) Uani d . 1 . . C
C120 1.4004(4) 0.41631(16) 0.1888(2) 0.0338(11) Uani d . 1 . . C
C121 1.0276(4) 0.55874(15) 0.32643(19) 0.0271(10) Uani d . 1 . . C
C122 1.0603(4) 0.43029(13) 0.23857(19) 0.0248(9) Uani d . 1 . . C
H12A 1.0258 0.4275 0.1972 0.03 Uiso calc R 1 . . H
H12B 1.0138 0.4136 0.2617 0.03 Uiso calc R 1 . . H
C123 1.1269(4) 0.24389(14) 0.4875(2) 0.0270(10) Uani d . 1 . . C
C124 1.2437(5) 0.29082(16) 0.2689(2) 0.0387(12) Uani d . 1 . . C
C125 1.6413(5) 0.53569(19) 0.2425(2) 0.0467(14) Uani d . 1 . . C
H12C 1.5843 0.5307 0.2075 0.07 Uiso calc R 1 . . H
H12D 1.7187 0.5257 0.2367 0.07 Uiso calc R 1 . . H
H12E 1.6463 0.5644 0.2501 0.07 Uiso calc R 1 . . H
C126 1.4994(4) 0.49221(14) 0.2858(2) 0.0274(10) Uani d . 1 . . C
H126 1.4542 0.4912 0.2482 0.033 Uiso calc R 1 . . H
C127 0.5790(4) 0.19938(15) 0.2292(2) 0.0323(11) Uani d . 1 . . C
C128 0.8601(4) 0.20061(14) 0.29191(18) 0.0267(10) Uani d . 1 . . C
H12F 0.8556 0.1711 0.2904 0.032 Uiso calc R 1 . . H
H12G 0.8506 0.2107 0.2516 0.032 Uiso calc R 1 . . H
C129 1.2259(4) 0.26278(15) 0.5150(2) 0.0327(11) Uani d . 1 . . C
C130 0.4103(4) 0.15909(16) 0.2288(2) 0.0372(12) Uani d . 1 . . C
C131 1.0520(4) 0.47404(13) 0.25675(18) 0.0228(9) Uani d . 1 . . C
H13A 0.9688 0.4808 0.2584 0.027 Uiso calc R 1 . . H
H13B 1.0797 0.4914 0.2273 0.027 Uiso calc R 1 . . H
C132 0.7891(6) 0.06049(15) 0.5266(2) 0.0482(15) Uani d . 1 . . C
H13C 0.7895 0.0528 0.4861 0.072 Uiso calc R 1 . . H
H13D 0.7213 0.0483 0.5406 0.072 Uiso calc R 1 . . H
H13E 0.8618 0.0513 0.5504 0.072 Uiso calc R 1 . . H
C133 0.3795(12) 0.1884(4) 0.6217(6) 0.137(4) Uiso d D 1 A 2 C
H13F 0.3103 0.2017 0.5992 0.164 Uiso calc R 1 A 2 H
H13G 0.3503 0.166 0.6431 0.164 Uiso calc R 1 A 2 H
C134 0.7045(6) 0.35631(16) 0.5056(3) 0.0490(15) Uani d . 1 . . C
H13H 0.7297 0.3629 0.4685 0.074 Uiso calc R 1 . . H
H13I 0.7516 0.3714 0.5368 0.074 Uiso calc R 1 . . H
H13J 0.6212 0.3632 0.504 0.074 Uiso calc R 1 . . H
C135 1.0853(5) 0.06348(16) 0.4216(3) 0.0470(14) Uani d . 1 . . C
C136 1.4703(5) 0.42997(19) 0.1504(2) 0.0432(13) Uani d . 1 . . C
C137 1.4232(5) 0.45536(18) 0.1069(2) 0.0438(14) Uani d . 1 . . C
C138 0.7617(4) 0.33485(15) 0.2587(2) 0.0327(11) Uani d . 1 . . C
C139 0.4816(4) 0.18128(17) 0.1991(2) 0.0378(12) Uani d . 1 . . C
C140 1.0728(5) 0.08751(16) 0.4681(2) 0.0424(13) Uani d . 1 . . C
C141 0.4474(11) 0.1734(4) 0.5840(5) 0.130(4) Uiso d . 1 A 2 C
H14A 0.5147 0.159 0.6063 0.156 Uiso calc R 1 A 2 H
H14B 0.4795 0.1959 0.5637 0.156 Uiso calc R 1 A 2 H
C142 0.4001(12) 0.0931(4) 0.4535(6) 0.145(5) Uiso d D 1 A 2 C
H14C 0.4669 0.0859 0.4341 0.218 Uiso calc R 1 A 2 H
H14D 0.3363 0.1037 0.4249 0.218 Uiso calc R 1 A 2 H
H14E 0.3724 0.0694 0.472 0.218 Uiso calc R 1 A 2 H
C143 0.4369(12) 0.1234(4) 0.4974(6) 0.150(5) Uiso d D 1 A 2 C
H14F 0.4694 0.1444 0.4746 0.179 Uiso calc R 1 A 2 H
H14G 0.5066 0.1108 0.5205 0.179 Uiso calc R 1 A 2 H
C144 1.0786(5) 0.07962(16) 0.3672(3) 0.0428(13) Uani d . 1 . . C
C145 0.3871(10) 0.1474(4) 0.5426(5) 0.123(4) Uiso d . 1 A 2 C
H14H 0.3232 0.1636 0.5207 0.148 Uiso calc R 1 A 2 H
H14I 0.3481 0.1278 0.565 0.148 Uiso calc R 1 A 2 H
C80 0.4337(12) 0.2139(4) 0.6591(6) 0.157(5) Uiso d D 1 A 2 C
H80A 0.3792 0.2235 0.6844 0.235 Uiso calc R 1 A 2 H
H80B 0.4617 0.2365 0.6384 0.235 Uiso calc R 1 A 2 H
H80C 0.5008 0.2008 0.6826 0.235 Uiso calc R 1 A 2 H

loop_
_atom_site_aniso_label
_atom_site_aniso_U_11
_atom_site_aniso_U_22
_atom_site_aniso_U_33
_atom_site_aniso_U_12
_atom_site_aniso_U_13
_atom_site_aniso_U_23
Cu1 0.0183(2) 0.0289(3) 0.0202(3) -0.0031(2) -0.0026(2) 0.0012(2)
Cu2 0.0279(3) 0.0225(3) 0.0155(2) -0.0015(2) 0.0051(2) -0.0012(2)
P3 0.0250(6) 0.0215(6) 0.0193(5) -0.0007(4) 0.0035(4) -0.0004(4)
P1 0.0181(5) 0.0235(6) 0.0192(5) -0.0025(4) 0.0003(4) 0.0008(4)
P2 0.0196(5) 0.0282(6) 0.0200(5) -0.0014(4) -0.0016(4) 0.0005(5)
P4 0.0265(6) 0.0262(6) 0.0165(5) -0.0038(5) 0.0020(4) 0.0007(4)
P6 0.0240(6) 0.0230(6) 0.0303(6) -0.0010(5) -0.0007(5) 0.0002(5)
P5 0.0388(7) 0.0309(7) 0.0244(6) -0.0067(5) 0.0064(5) -0.0011(5)
F009 0.0272(13) 0.0338(15) 0.0255(13) -0.0063(11) -0.0014(11) -0.0012(11)
F010 0.0260(14) 0.0396(17) 0.0472(17) -0.0014(12) 0.0112(12) 0.0045(14)
F011 0.0453(17) 0.0428(17) 0.0199(13) -0.0048(13) -0.0007(12) -0.0002(12)
F012 0.067(2) 0.0345(18) 0.064(2) 0.0136(16) 0.0022(18) -0.0234(16)
F013 0.0262(14) 0.0302(15) 0.0402(16) -0.0055(11) 0.0102(12) 0.0035(12)
F014 0.0351(16) 0.0284(15) 0.0586(19) -0.0030(12) 0.0180(14) 0.0035(14)
F015 0.0311(14) 0.0300(15) 0.0424(16) -0.0098(12) 0.0083(12) -0.0082(13)
F016 0.0256(14) 0.0348(16) 0.0457(17) 0.0075(12) -0.0044(12) -0.0061(13)
F017 0.0188(12) 0.0379(16) 0.0405(16) -0.0019(11) 0.0056(11) 0.0033(13)
F018 0.0478(18) 0.0456(18) 0.0301(15) -0.0079(14) 0.0164(13) 0.0053(13)
F019 0.0253(13) 0.0469(17) 0.0285(14) -0.0011(12) 0.0020(11) -0.0112(13)
F020 0.0464(17) 0.0368(16) 0.0240(14) 0.0109(13) -0.0004(12) 0.0037(12)
F021 0.0334(15) 0.0372(16) 0.0414(16) 0.0007(12) 0.0150(13) -0.0043(13)
F022 0.0374(16) 0.0404(17) 0.0365(16) -0.0012(13) -0.0066(13) 0.0085(13)
F023 0.0306(15) 0.0416(18) 0.0543(19) 0.0131(13) 0.0016(13) 0.0040(15)
F024 0.0320(15) 0.0447(18) 0.0361(16) -0.0092(13) 0.0059(12) -0.0114(13)
F025 0.0365(15) 0.0277(15) 0.0456(17) -0.0091(12) -0.0041(13) 0.0061(13)
F026 0.0238(14) 0.0379(17) 0.0553(19) 0.0058(12) 0.0053(13) 0.0149(14)
F027 0.0228(13) 0.0371(15) 0.0256(13) -0.0076(11) -0.0014(10) 0.0004(11)
F028 0.0187(12) 0.0301(14) 0.0371(15) -0.0014(11) -0.0004(11) -0.0070(12)
F029 0.0383(15) 0.0432(17) 0.0225(13) -0.0087(13) 0.0087(11) 0.0018(12)
F030 0.0412(17) 0.059(2) 0.0307(15) -0.0012(15) -0.0059(13) -0.0056(15)
F031 0.0514(18) 0.0390(17) 0.0241(14) -0.0120(14) 0.0116(13) 0.0013(12)
F032 0.0370(17) 0.077(2) 0.0487(19) -0.0295(17) -0.0016(15) -0.0128(18)
F033 0.0488(18) 0.0343(16) 0.0318(15) 0.0042(13) 0.0098(13) -0.0071(13)
F034 0.0324(16) 0.061(2) 0.064(2) -0.0165(15) -0.0076(15) -0.0071(18)
F035 0.0523(19) 0.0391(17) 0.0330(16) 0.0023(14) -0.0130(14) -0.0087(13)
F036 0.0478(18) 0.069(2) 0.0179(13) -0.0270(16) 0.0007(12) 0.0076(14)
F037 0.0417(16) 0.0418(17) 0.0325(15) -0.0031(13) -0.0002(13) -0.0104(13)
F038 0.0470(17) 0.0407(17) 0.0244(14) 0.0030(14) 0.0015(12) 0.0029(13)
F039 0.0271(15) 0.067(2) 0.0348(16) 0.0098(14) 0.0011(12) 0.0060(15)
F040 0.0488(18) 0.0227(15) 0.0468(18) 0.0042(13) 0.0067(14) 0.0014(13)
F041 0.0488(19) 0.0342(17) 0.062(2) -0.0011(14) -0.0046(16) 0.0108(15)
F042 0.0411(17) 0.0471(19) 0.0487(18) -0.0195(14) 0.0180(14) -0.0040(15)
F043 0.077(2) 0.0367(18) 0.054(2) 0.0130(17) 0.0074(18) 0.0161(16)
F044 0.100(3) 0.0380(18) 0.0281(16) 0.0009(18) 0.0160(17) 0.0090(14)
F045 0.061(2) 0.0415(18) 0.0309(16) -0.0184(15) -0.0006(14) 0.0118(13)
F046 0.0318(17) 0.102(3) 0.054(2) -0.0038(18) 0.0184(15) -0.007(2)
F047 0.0266(15) 0.058(2) 0.065(2) -0.0045(14) 0.0149(15) 0.0058(17)
F048 0.091(3) 0.0243(17) 0.091(3) 0.0167(18) -0.008(2) 0.0056(18)
F049 0.059(2) 0.061(2) 0.0274(15) -0.0263(17) 0.0022(14) -0.0033(15)
F050 0.053(2) 0.099(3) 0.0243(15) -0.034(2) -0.0068(14) -0.0005(17)
F051 0.0356(18) 0.143(4) 0.047(2) -0.013(2) 0.0169(16) -0.027(2)
F052 0.082(3) 0.046(2) 0.051(2) 0.0119(18) -0.0005(18) 0.0247(17)
F053 0.096(3) 0.0313(18) 0.066(2) -0.0098(18) 0.017(2) -0.0079(17)
F054 0.0385(17) 0.0288(16) 0.065(2) -0.0033(13) -0.0165(15) 0.0101(15)
F055 0.0454(18) 0.053(2) 0.0376(17) -0.0107(15) -0.0050(14) -0.0169(15)
F056 0.074(2) 0.043(2) 0.057(2) -0.0139(18) -0.0094(18) -0.0224(17)
F057 0.0308(16) 0.0408(18) 0.074(2) 0.0113(14) 0.0070(15) -0.0016(16)
N3 0.0199(17) 0.0195(18) 0.0176(17) -0.0014(14) 0.0009(13) 0.0000(14)
F059 0.144(4) 0.044(2) 0.0317(18) -0.040(2) -0.002(2) 0.0095(16)
F060 0.0524(19) 0.075(2) 0.0279(15) 0.0270(18) 0.0060(14) 0.0006(16)
C51 0.024(2) 0.029(2) 0.020(2) -0.0059(18) -0.0048(17) 0.0040(18)
C50 0.022(2) 0.022(2) 0.018(2) -0.0022(17) 0.0030(16) 0.0005(17)
N063 0.0228(18) 0.024(2) 0.0241(19) -0.0013(15) -0.0037(15) -0.0014(15)
N064 0.0202(18) 0.028(2) 0.0250(19) 0.0018(15) -0.0003(14) -0.0023(16)
F1 0.080(3) 0.075(3) 0.048(2) -0.024(2) 0.0388(19) -0.0012(19)
C066 0.019(2) 0.032(3) 0.025(2) -0.0015(18) 0.0009(17) -0.0005(19)
C067 0.024(2) 0.031(3) 0.029(2) 0.0071(19) 0.0032(18) 0.004(2)
C068 0.021(2) 0.027(2) 0.0158(19) -0.0006(17) -0.0007(16) 0.0052(17)
C069 0.022(2) 0.024(2) 0.022(2) -0.0030(17) -0.0007(17) 0.0018(18)
C070 0.030(2) 0.026(2) 0.028(2) -0.0027(19) 0.0075(19) -0.0024(19)
C071 0.028(2) 0.026(2) 0.024(2) -0.0032(19) 0.0001(18) -0.0043(19)
C072 0.030(2) 0.030(3) 0.027(2) 0.006(2) -0.0080(19) 0.000(2)
C073 0.039(3) 0.026(2) 0.029(2) -0.003(2) 0.008(2) -0.001(2)
C074 0.020(2) 0.031(3) 0.027(2) -0.0012(18) -0.0073(17) -0.0022(19)
C075 0.025(2) 0.027(2) 0.025(2) -0.0059(18) 0.0068(18) -0.0056(19)
C076 0.038(3) 0.024(2) 0.021(2) -0.0017(19) 0.0069(19) -0.0014(18)
C077 0.025(2) 0.019(2) 0.033(2) -0.0015(17) 0.0079(18) 0.0013(19)
C078 0.030(2) 0.024(2) 0.023(2) 0.0010(18) 0.0066(18) -0.0023(18)
C079 0.019(2) 0.035(3) 0.029(2) -0.0039(19) -0.0012(17) 0.005(2)
C080 0.021(2) 0.035(3) 0.042(3) 0.001(2) -0.004(2) -0.002(2)
C081 0.022(2) 0.034(3) 0.017(2) -0.0025(18) 0.0019(16) -0.0009(18)
C082 0.021(2) 0.034(3) 0.048(3) -0.0010(19) 0.008(2) 0.009(2)
C083 0.020(2) 0.031(3) 0.032(2) 0.0015(18) -0.0026(18) -0.004(2)
C084 0.029(2) 0.029(3) 0.041(3) -0.010(2) 0.013(2) -0.004(2)
C085 0.039(3) 0.028(3) 0.022(2) -0.002(2) 0.0009(19) -0.0051(19)
C086 0.032(2) 0.025(2) 0.032(2) -0.0016(19) 0.013(2) -0.004(2)
C087 0.030(2) 0.022(2) 0.023(2) -0.0021(18) 0.0094(18) -0.0023(18)
C088 0.040(3) 0.022(2) 0.020(2) 0.000(2) 0.0076(19) 0.0015(18)
C089 0.024(2) 0.020(2) 0.025(2) -0.0008(17) 0.0027(17) 0.0030(18)
C090 0.024(2) 0.023(2) 0.017(2) -0.0039(17) 0.0019(16) -0.0029(17)
C091 0.031(3) 0.030(3) 0.043(3) -0.005(2) -0.013(2) 0.007(2)
C092 0.024(2) 0.023(2) 0.023(2) -0.0018(17) -0.0043(17) 0.0007(18)
C093 0.032(2) 0.024(2) 0.018(2) -0.0038(19) 0.0023(17) -0.0014(18)
C094 0.036(2) 0.027(2) 0.018(2) 0.0002(19) 0.0039(18) -0.0019(18)
C095 0.031(2) 0.030(3) 0.031(2) -0.002(2) 0.003(2) 0.000(2)
C096 0.036(2) 0.025(2) 0.016(2) 0.0007(19) -0.0005(18) -0.0003(18)
C097 0.039(3) 0.023(2) 0.025(2) -0.004(2) 0.0119(19) 0.0053(19)
C098 0.033(2) 0.025(2) 0.027(2) 0.0013(19) -0.0030(19) 0.0065(19)
C099 0.050(3) 0.042(3) 0.029(3) -0.008(3) -0.005(2) 0.006(2)
C100 0.022(2) 0.035(3) 0.039(3) -0.005(2) 0.0027(19) -0.002(2)
C101 0.061(4) 0.023(3) 0.048(3) -0.005(2) 0.019(3) -0.003(2)
C102 0.024(2) 0.024(2) 0.029(2) -0.0023(18) -0.0052(18) 0.0062(19)
C103 0.024(2) 0.023(2) 0.021(2) -0.0030(17) 0.0043(17) -0.0007(17)
C104 0.027(2) 0.036(3) 0.047(3) -0.011(2) -0.005(2) 0.003(2)
C105 0.045(3) 0.028(3) 0.023(2) -0.003(2) 0.005(2) 0.006(2)
C106 0.017(2) 0.024(2) 0.029(2) 0.0028(17) 0.0022(17) -0.0017(18)
C107 0.031(2) 0.033(3) 0.030(2) 0.001(2) -0.002(2) 0.000(2)
C108 0.031(2) 0.034(3) 0.021(2) -0.007(2) -0.0017(18) -0.003(2)
C109 0.031(2) 0.028(3) 0.037(3) 0.000(2) 0.004(2) -0.003(2)
C110 0.037(3) 0.038(3) 0.030(3) 0.000(2) 0.004(2) -0.002(2)
C111 0.020(2) 0.019(2) 0.028(2) 0.0026(16) -0.0001(17) -0.0027(18)
C112 0.019(2) 0.022(2) 0.025(2) 0.0034(17) 0.0012(16) 0.0013(18)
C113 0.032(2) 0.026(2) 0.024(2) -0.0057(19) 0.0098(18) 0.0004(19)
C114 0.066(4) 0.029(3) 0.020(2) -0.006(2) 0.010(2) -0.002(2)
C115 0.046(3) 0.038(3) 0.038(3) -0.010(2) 0.005(2) -0.012(2)
C116 0.031(2) 0.027(2) 0.027(2) 0.0022(19) 0.0046(19) 0.0056(19)
N4 0.0281(19) 0.0216(19) 0.0190(18) -0.0018(15) 0.0053(14) -0.0023(15)
C118 0.027(2) 0.034(3) 0.035(3) 0.003(2) 0.008(2) 0.003(2)
C119 0.025(2) 0.028(2) 0.028(2) 0.0002(19) -0.0007(18) -0.0015(19)
C120 0.029(2) 0.044(3) 0.028(2) -0.003(2) 0.005(2) 0.000(2)
C121 0.021(2) 0.036(3) 0.024(2) -0.0038(19) 0.0038(17) 0.001(2)
C122 0.020(2) 0.030(2) 0.023(2) -0.0040(18) -0.0019(17) -0.0021(18)
C123 0.025(2) 0.028(2) 0.028(2) 0.0021(18) 0.0027(18) 0.0028(19)
C124 0.046(3) 0.032(3) 0.039(3) 0.000(2) 0.010(2) 0.008(2)
C125 0.035(3) 0.062(4) 0.044(3) -0.012(3) 0.009(2) 0.015(3)
C126 0.020(2) 0.033(3) 0.029(2) -0.0020(18) 0.0030(18) 0.002(2)
C127 0.033(3) 0.041(3) 0.024(2) -0.015(2) 0.0058(19) 0.000(2)
C128 0.035(2) 0.029(2) 0.017(2) -0.003(2) 0.0054(18) -0.0048(18)
C129 0.030(2) 0.034(3) 0.031(3) -0.005(2) -0.004(2) 0.000(2)
C130 0.028(2) 0.045(3) 0.038(3) -0.009(2) 0.001(2) -0.007(2)
C131 0.020(2) 0.028(2) 0.019(2) 0.0000(17) -0.0027(16) 0.0026(18)
C132 0.084(5) 0.023(3) 0.038(3) -0.001(3) 0.014(3) 0.002(2)
C134 0.076(4) 0.026(3) 0.051(3) 0.007(3) 0.032(3) 0.000(3)
C135 0.046(3) 0.023(3) 0.067(4) 0.007(2) -0.007(3) 0.002(3)
C136 0.034(3) 0.064(4) 0.032(3) -0.007(3) 0.008(2) -0.011(3)
C137 0.052(3) 0.053(4) 0.031(3) -0.019(3) 0.021(2) -0.007(3)
C138 0.036(3) 0.032(3) 0.026(2) -0.015(2) -0.007(2) 0.011(2)
C139 0.035(3) 0.055(3) 0.022(2) -0.012(2) 0.000(2) -0.006(2)
C140 0.048(3) 0.036(3) 0.041(3) 0.003(2) -0.002(2) 0.011(2)
C144 0.044(3) 0.029(3) 0.053(3) 0.004(2) -0.001(3) -0.010(3)

loop_
_atom_type_symbol
_atom_type_description
_atom_type_scat_dispersion_real
_atom_type_scat_dispersion_imag
_atom_type_scat_source
C C 0.0033 0.0016 'International Tables Vol C Tables 4.2.6.8 and 6.1.1.4'
H H 0 0 'International Tables Vol C Tables 4.2.6.8 and 6.1.1.4'
N N 0.0061 0.0033 'International Tables Vol C Tables 4.2.6.8 and 6.1.1.4'
F F 0.0171 0.0103 'International Tables Vol C Tables 4.2.6.8 and 6.1.1.4'
P P 0.1023 0.0942 'International Tables Vol C Tables 4.2.6.8 and 6.1.1.4'
Cu Cu 0.3201 1.2651 'International Tables Vol C Tables 4.2.6.8 and 6.1.1.4'

loop_
_geom_angle_atom_site_label_1
_geom_angle_atom_site_label_2
_geom_angle_atom_site_label_3
_geom_angle
N064 Cu1 N063 81.77(15)
N064 Cu1 P2 122.22(11)
N063 Cu1 P2 135.22(11)
N064 Cu1 P1 117.60(11)
N063 Cu1 P1 111.59(11)
P2 Cu1 P1 91.04(4)
N3 Cu2 N4 81.49(14)
N3 Cu2 P4 119.60(10)
N4 Cu2 P4 133.70(11)
N3 Cu2 P3 123.50(10)
N4 Cu2 P3 111.41(11)
P4 Cu2 P3 91.27(4)
C089 P3 C119 100.3(2)
C089 P3 C087 104.7(2)
C119 P3 C087 107.4(2)
C089 P3 Cu2 125.10(15)
C119 P3 Cu2 114.96(15)
C087 P3 Cu2 103.08(15)
C068 P1 C112 100.16(19)
C068 P1 C131 102.54(19)
C112 P1 C131 109.0(2)
C068 P1 Cu1 128.60(14)
C112 P1 Cu1 112.21(14)
C131 P1 Cu1 103.12(14)
C066 P2 C071 101.4(2)
C066 P2 C122 102.8(2)
C071 P2 C122 109.4(2)
C066 P2 Cu1 128.68(15)
C071 P2 Cu1 108.65(15)
C122 P2 Cu1 105.03(14)
C093 P4 C128 103.6(2)
C093 P4 C51 101.1(2)
C128 P4 C51 106.9(2)
C093 P4 Cu2 124.39(15)
C128 P4 Cu2 102.03(15)
C51 P4 Cu2 117.12(14)
F026 P6 F030 90.44(17)
F026 P6 F016 179.9(2)
F030 P6 F016 89.54(16)
F026 P6 F024 89.72(17)
F030 P6 F024 179.21(19)
F016 P6 F024 90.29(16)
F026 P6 F014 90.51(16)
F030 P6 F014 91.03(18)
F016 P6 F014 89.54(16)
F024 P6 F014 89.74(17)
F026 P6 F025 89.91(16)
F030 P6 F025 90.16(17)
F016 P6 F025 90.04(16)
F024 P6 F025 89.06(16)
F014 P6 F025 178.73(18)
F051 P5 F037 89.69(18)
F051 P5 F059 91.7(3)
F037 P5 F059 89.37(18)
F051 P5 F049 90.42(19)
F037 P5 F049 179.9(2)
F059 P5 F049 90.63(19)
F051 P5 F060 179.1(2)
F037 P5 F060 90.02(17)
F059 P5 F060 89.1(2)
F049 P5 F060 89.87(18)
F051 P5 F041 90.7(2)
F037 P5 F041 90.76(17)
F059 P5 F041 177.6(2)
F049 P5 F041 89.23(18)
F060 P5 F041 88.43(19)
C103 N3 C50 118.3(4)
C103 N3 Cu2 127.6(3)
C50 N3 Cu2 113.6(3)
C079 C51 C108 114.4(4)
C079 C51 P4 116.6(3)
C108 C51 P4 128.6(4)
N3 C50 C113 121.1(4)
N3 C50 C090 115.4(4)
C113 C50 C090 123.4(4)
C102 N063 C111 119.4(4)
C102 N063 Cu1 127.0(3)
C111 N063 Cu1 112.2(3)
C126 N064 C106 118.9(4)
C126 N064 Cu1 128.4(3)
C106 N064 Cu1 112.2(3)
C095 C066 C110 116.7(4)
C095 C066 P2 120.4(3)
C110 C066 P2 122.9(4)
F023 C067 C121 120.9(4)
F023 C067 C088 120.1(4)
C121 C067 C088 119.0(4)
C081 C068 C121 115.7(4)
C081 C068 P1 122.0(3)
C121 C068 P1 122.4(3)
F009 C069 C096 117.6(4)
F009 C069 C112 119.0(4)
C096 C069 C112 123.4(4)
C086 C070 C103 116.9(4)
C086 C070 C134 123.0(4)
C103 C070 C134 120.0(4)
C120 C071 C085 115.8(4)
C120 C071 P2 115.9(3)
C085 C071 P2 127.6(4)
C074 C072 C098 121.1(4)
C074 C072 H072 119.5
C098 C072 H072 119.5
C105 C073 C076 117.1(4)
C105 C073 C132 121.9(4)
C076 C073 C132 121.0(4)
C072 C074 C111 118.9(4)
C072 C074 H074 120.5
C111 C074 H074 120.5
F015 C075 C088 120.0(4)
F015 C075 C081 119.8(4)
C088 C075 C081 120.2(4)
N4 C076 C073 123.5(4)
N4 C076 H076 118.2
C073 C076 H076 118.2
F013 C077 C097 119.7(4)
F013 C077 C092 120.3(4)
C097 C077 C092 120.1(4)
F029 C078 C093 120.8(4)
F029 C078 C084 116.9(4)
C093 C078 C084 122.3(4)
F010 C079 C080 117.4(4)
F010 C079 C51 119.0(4)
C080 C079 C51 123.5(4)
F057 C080 C091 120.1(5)
F057 C080 C079 120.8(5)
C091 C080 C079 119.1(5)
F028 C081 C075 117.9(4)
F028 C081 C068 119.6(4)
C075 C081 C068 122.5(4)
F047 C082 C104 120.7(4)
F047 C082 C116 120.3(5)
C104 C082 C116 119.0(4)
C106 C083 C100 119.9(4)
C106 C083 H083 120.1
C100 C083 H083 120.1
F042 C084 C130 120.8(4)
F042 C084 C078 120.6(4)
C130 C084 C078 118.6(4)
F020 C085 C114 117.4(4)
F020 C085 C071 121.1(4)
C114 C085 C071 121.6(5)
C113 C086 C070 120.1(4)
C113 C086 H086 119.9
C070 C086 H086 119.9
C128 C087 P3 109.1(3)
C128 C087 H08A 109.9
P3 C087 H08A 109.9
C128 C087 H08B 109.9
P3 C087 H08B 109.9
H08A C087 H08B 108.3
F040 C088 C075 120.5(4)
F040 C088 C067 119.7(4)
C075 C088 C067 119.8(4)
C116 C089 C123 117.0(4)
C116 C089 P3 122.6(3)
C123 C089 P3 120.4(3)
N4 C090 C094 121.4(4)
N4 C090 C50 115.4(4)
C094 C090 C50 123.1(4)
F054 C091 C138 120.2(5)
F054 C091 C080 120.1(5)
C138 C091 C080 119.6(5)
F027 C092 C077 117.0(4)
F027 C092 C112 120.4(4)
C077 C092 C112 122.6(4)
C127 C093 C078 116.3(4)
C127 C093 P4 122.6(3)
C078 C093 P4 121.1(3)
C105 C094 C090 119.4(4)
C105 C094 H094 120.3
C090 C094 H094 120.3
F022 C095 C124 117.7(4)
F022 C095 C066 120.6(4)
C124 C095 C066 121.8(5)
F011 C096 C069 121.0(4)
F011 C096 C097 119.3(4)
C069 C096 C097 119.7(4)
F018 C097 C077 120.9(4)
F018 C097 C096 119.9(4)
C077 C097 C096 119.2(4)
C072 C098 C102 116.4(4)
C072 C098 C099 122.6(4)
C102 C098 C099 121.0(4)
C098 C099 H09A 109.5
C098 C099 H09B 109.5
H09A C099 H09B 109.5
C098 C099 H09C 109.5
H09A C099 H09C 109.5
H09B C099 H09C 109.5
C083 C100 C118 120.5(4)
C083 C100 H100 119.7
C118 C100 H100 119.7
F053 C101 C124 120.3(5)
F053 C101 C115 119.8(5)
C124 C101 C115 119.9(5)
N063 C102 C098 123.4(4)
N063 C102 H102 118.3
C098 C102 H102 118.3
N3 C103 C070 123.8(4)
N3 C103 H103 118.1
C070 C103 H103 118.1
F034 C104 C129 120.0(5)
F034 C104 C082 119.1(5)
C129 C104 C082 120.9(4)
C094 C105 C073 120.1(4)
C094 C105 H105 120
C073 C105 H105 120
N064 C106 C083 120.4(4)
N064 C106 C111 115.7(4)
C083 C106 C111 123.9(4)
F038 C107 C140 118.4(4)
F038 C107 C119 119.0(4)
C140 C107 C119 122.5(5)
F031 C108 C138 116.5(4)
F031 C108 C51 120.5(4)
C138 C108 C51 123.0(5)
F033 C109 C144 117.0(5)
F033 C109 C119 121.0(4)
C144 C109 C119 122.0(5)
F035 C110 C115 117.5(5)
F035 C110 C066 120.0(4)
C115 C110 C066 122.5(5)
N063 C111 C074 120.8(4)
N063 C111 C106 115.8(4)
C074 C111 C106 123.4(4)
C092 C112 C069 115.1(4)
C092 C112 P1 128.0(3)
C069 C112 P1 116.7(3)
C086 C113 C50 119.6(4)
C086 C113 H113 120.2
C50 C113 H113 120.2
F044 C114 C137 120.3(5)
F044 C114 C085 119.9(5)
C137 C114 C085 119.8(5)
F056 C115 C110 121.2(5)
F056 C115 C101 119.7(5)
C110 C115 C101 119.0(5)
F021 C116 C089 120.2(4)
F021 C116 C082 118.0(4)
C089 C116 C082 121.7(4)
C076 N4 C090 118.4(4)
C076 N4 Cu2 127.9(3)
C090 N4 Cu2 111.5(3)
C100 C118 C126 116.1(4)
C100 C118 C125 123.5(5)
C126 C118 C125 120.4(5)
C107 C119 C109 116.0(4)
C107 C119 P3 115.6(4)
C109 C119 P3 128.1(4)
F039 C120 C136 118.2(5)
F039 C120 C071 118.3(4)
C136 C120 C071 123.5(5)
F017 C121 C067 117.6(4)
F017 C121 C068 119.5(4)
C067 C121 C068 122.8(4)
C131 C122 P2 112.1(3)
C131 C122 H12A 109.2
P2 C122 H12A 109.2
C131 C122 H12B 109.2
P2 C122 H12B 109.2
H12A C122 H12B 107.9
F019 C123 C129 117.4(4)
F019 C123 C089 120.8(4)
C129 C123 C089 121.8(4)
F043 C124 C101 119.7(5)
F043 C124 C095 120.2(5)
C101 C124 C095 120.1(5)
C118 C125 H12C 109.5
C118 C125 H12D 109.5
H12C C125 H12D 109.5
C118 C125 H12E 109.5
H12C C125 H12E 109.5
H12D C125 H12E 109.5
N064 C126 C118 124.2(4)
N064 C126 H126 117.9
C118 C126 H126 117.9
F036 C127 C139 117.0(4)
F036 C127 C093 120.0(4)
C139 C127 C093 123.1(4)
C087 C128 P4 110.7(3)
C087 C128 H12F 109.5
P4 C128 H12F 109.5
C087 C128 H12G 109.5
P4 C128 H12G 109.5
H12F C128 H12G 108.1
F055 C129 C104 120.4(4)
F055 C129 C123 120.1(4)
C104 C129 C123 119.5(5)
F032 C130 C139 120.3(5)
F032 C130 C084 119.1(5)
C139 C130 C084 120.6(4)
C122 C131 P1 111.5(3)
C122 C131 H13A 109.3
P1 C131 H13A 109.3
C122 C131 H13B 109.3
P1 C131 H13B 109.3
H13A C131 H13B 108
C073 C132 H13C 109.5
C073 C132 H13D 109.5
H13C C132 H13D 109.5
C073 C132 H13E 109.5
H13C C132 H13E 109.5
H13D C132 H13E 109.5
C80 C133 C141 114.3(13)
C80 C133 H13F 108.7
C141 C133 H13F 108.7
C80 C133 H13G 108.7
C141 C133 H13G 108.7
H13F C133 H13G 107.6
C070 C134 H13H 109.5
C070 C134 H13I 109.5
H13H C134 H13I 109.5
C070 C134 H13J 109.5
H13H C134 H13J 109.5
H13I C134 H13J 109.5
F048 C135 C144 120.0(6)
F048 C135 C140 119.9(6)
C144 C135 C140 120.1(5)
F046 C136 C137 120.4(5)
F046 C136 C120 120.5(5)
C137 C136 C120 119.1(5)
F1 C137 C136 120.2(5)
F1 C137 C114 119.6(5)
C136 C137 C114 120.2(5)
F045 C138 C108 120.0(5)
F045 C138 C091 119.7(4)
C108 C138 C091 120.3(4)
F050 C139 C127 120.9(4)
F050 C139 C130 120.0(4)
C127 C139 C130 119.1(4)
F052 C140 C135 120.6(5)
F052 C140 C107 119.9(5)
C135 C140 C107 119.5(5)
C133 C141 C145 113.8(12)
C133 C141 H14A 108.8
C145 C141 H14A 108.8
C133 C141 H14B 108.8
C145 C141 H14B 108.8
H14A C141 H14B 107.7
C143 C142 H14C 109.5
C143 C142 H14D 109.5
H14C C142 H14D 109.5
C143 C142 H14E 109.5
H14C C142 H14E 109.5
H14D C142 H14E 109.5
C142 C143 C145 139.7(13)
C142 C143 H14F 102.1
C145 C143 H14F 102.1
C142 C143 H14G 102.1
C145 C143 H14G 102.1
H14F C143 H14G 104.8
F012 C144 C135 120.3(5)
F012 C144 C109 119.8(5)
C135 C144 C109 119.9(5)
C141 C145 C143 127.8(12)
C141 C145 H14H 105.4
C143 C145 H14H 105.4
C141 C145 H14I 105.4
C143 C145 H14I 105.4
H14H C145 H14I 106
C133 C80 H80A 109.5
C133 C80 H80B 109.5
H80A C80 H80B 109.5
C133 C80 H80C 109.5
H80A C80 H80C 109.5
H80B C80 H80C 109.5

loop_
_geom_bond_atom_site_label_1
_geom_bond_atom_site_label_2
_geom_bond_distance
Cu1 N064 2.034(4)
Cu1 N063 2.039(4)
Cu1 P2 2.2218(12)
Cu1 P1 2.2759(12)
Cu2 N3 2.015(3)
Cu2 N4 2.058(4)
Cu2 P4 2.2400(12)
Cu2 P3 2.2577(12)
P3 C089 1.837(4)
P3 C119 1.838(5)
P3 C087 1.842(4)
P1 C068 1.833(5)
P1 C112 1.838(4)
P1 C131 1.848(4)
P2 C066 1.833(5)
P2 C071 1.837(5)
P2 C122 1.840(4)
P4 C093 1.828(5)
P4 C128 1.839(5)
P4 C51 1.842(5)
P6 F026 1.595(3)
P6 F030 1.598(3)
P6 F016 1.600(3)
P6 F024 1.602(3)
P6 F014 1.603(3)
P6 F025 1.614(3)
P5 F051 1.571(4)
P5 F037 1.595(3)
P5 F059 1.596(4)
P5 F049 1.599(3)
P5 F060 1.599(3)
P5 F041 1.602(3)
F009 C069 1.358(5)
F010 C079 1.345(5)
F011 C096 1.352(5)
F012 C144 1.341(6)
F013 C077 1.336(5)
F015 C075 1.348(5)
F017 C121 1.349(5)
F018 C097 1.340(5)
F019 C123 1.337(5)
F020 C085 1.332(6)
F021 C116 1.344(5)
F022 C095 1.332(5)
F023 C067 1.330(5)
F027 C092 1.341(5)
F028 C081 1.342(5)
F029 C078 1.342(5)
F031 C108 1.352(5)
F032 C130 1.339(5)
F033 C109 1.343(6)
F034 C104 1.348(5)
F035 C110 1.345(6)
F036 C127 1.355(5)
F038 C107 1.346(6)
F039 C120 1.350(6)
F040 C088 1.340(5)
F042 C084 1.334(5)
F043 C124 1.343(6)
F044 C114 1.332(6)
F045 C138 1.346(5)
F046 C136 1.340(6)
F047 C082 1.334(5)
F048 C135 1.343(6)
F050 C139 1.347(5)
F052 C140 1.352(6)
F053 C101 1.343(6)
F054 C091 1.340(6)
F055 C129 1.346(6)
F056 C115 1.336(6)
F057 C080 1.338(6)
N3 C103 1.345(5)
N3 C50 1.349(5)
C51 C079 1.395(7)
C51 C108 1.405(6)
C50 C113 1.395(6)
C50 C090 1.479(6)
N063 C102 1.341(6)
N063 C111 1.346(5)
N064 C126 1.337(6)
N064 C106 1.359(5)
F1 C137 1.340(6)
C066 C095 1.386(6)
C066 C110 1.393(6)
C067 C121 1.377(7)
C067 C088 1.382(7)
C068 C081 1.387(6)
C068 C121 1.395(6)
C069 C096 1.371(6)
C069 C112 1.394(6)
C070 C086 1.389(6)
C070 C103 1.391(6)
C070 C134 1.505(7)
C071 C120 1.393(7)
C071 C085 1.396(6)
C072 C074 1.378(7)
C072 C098 1.387(7)
C072 H072 0.95
C073 C105 1.385(7)
C073 C076 1.397(6)
C073 C132 1.508(7)
C074 C111 1.391(6)
C074 H074 0.95
C075 C088 1.367(6)
C075 C081 1.369(6)
C076 N4 1.339(6)
C076 H076 0.95
C077 C097 1.377(6)
C077 C092 1.381(6)
C078 C093 1.383(6)
C078 C084 1.391(6)
C079 C080 1.390(7)
C080 C091 1.377(7)
C082 C104 1.377(8)
C082 C116 1.383(7)
C083 C106 1.383(6)
C083 C100 1.383(7)
C083 H083 0.95
C084 C130 1.378(7)
C085 C114 1.391(7)
C086 C113 1.374(6)
C086 H086 0.95
C087 C128 1.538(6)
C087 H08A 0.99
C087 H08B 0.99
C089 C116 1.383(6)
C089 C123 1.392(6)
C090 N4 1.348(5)
C090 C094 1.390(6)
C091 C138 1.374(8)
C092 C112 1.391(6)
C093 C127 1.380(6)
C094 C105 1.376(7)
C094 H094 0.95
C095 C124 1.384(7)
C096 C097 1.379(7)
C098 C102 1.390(6)
C098 C099 1.498(7)
C099 H09A 0.98
C099 H09B 0.98
C099 H09C 0.98
C100 C118 1.389(7)
C100 H100 0.95
C101 C124 1.369(8)
C101 C115 1.391(8)
C102 H102 0.95
C103 H103 0.95
C104 C129 1.361(7)
C105 H105 0.95
C106 C111 1.490(6)
C107 C140 1.379(7)
C107 C119 1.393(7)
C108 C138 1.373(7)
C109 C144 1.381(7)
C109 C119 1.401(7)
C110 C115 1.376(7)
C113 H113 0.95
C114 C137 1.377(8)
C118 C126 1.395(6)
C118 C125 1.501(7)
C120 C136 1.372(7)
C122 C131 1.534(6)
C122 H12A 0.99
C122 H12B 0.99
C123 C129 1.374(6)
C125 H12C 0.98
C125 H12D 0.98
C125 H12E 0.98
C126 H126 0.95
C127 C139 1.370(7)
C128 H12F 0.99
C128 H12G 0.99
C130 C139 1.370(7)
C131 H13A 0.99
C131 H13B 0.99
C132 H13C 0.98
C132 H13D 0.98
C132 H13E 0.98
C133 C80 1.310(13)
C133 C141 1.358(15)
C133 H13F 0.99
C133 H13G 0.99
C134 H13H 0.98
C134 H13I 0.98
C134 H13J 0.98
C135 C144 1.371(8)
C135 C140 1.377(8)
C136 C137 1.371(8)
C141 C145 1.403(14)
C141 H14A 0.99
C141 H14B 0.99
C142 C143 1.457(13)
C142 H14C 0.98
C142 H14D 0.98
C142 H14E 0.98
C143 C145 1.508(15)
C143 H14F 0.99
C143 H14G 0.99
C145 H14H 0.99
C145 H14I 0.99
C80 H80A 0.98
C80 H80B 0.98
C80 H80C 0.98

loop_
_geom_torsion_atom_site_label_1
_geom_torsion_atom_site_label_2
_geom_torsion_atom_site_label_3
_geom_torsion_atom_site_label_4
_geom_torsion
N3 Cu2 P3 C089 1.6(2)
N4 Cu2 P3 C089 -92.3(2)
P4 Cu2 P3 C089 128.98(18)
N3 Cu2 P3 C119 126.3(2)
N4 Cu2 P3 C119 32.3(2)
P4 Cu2 P3 C119 -106.34(16)
N3 Cu2 P3 C087 -117.24(19)
N4 Cu2 P3 C087 148.81(18)
P4 Cu2 P3 C087 10.14(15)
N064 Cu1 P1 C068 -3.4(2)
N063 Cu1 P1 C068 88.5(2)
P2 Cu1 P1 C068 -131.08(17)
N064 Cu1 P1 C112 -128.13(19)
N063 Cu1 P1 C112 -36.23(19)
P2 Cu1 P1 C112 104.19(16)
N064 Cu1 P1 C131 114.73(19)
N063 Cu1 P1 C131 -153.37(18)
P2 Cu1 P1 C131 -12.95(15)
N064 Cu1 P2 C066 107.3(2)
N063 Cu1 P2 C066 -5.9(2)
P1 Cu1 P2 C066 -128.67(19)
N064 Cu1 P2 C071 -15.1(2)
N063 Cu1 P2 C071 -128.4(2)
P1 Cu1 P2 C071 108.87(16)
N064 Cu1 P2 C122 -132.1(2)
N063 Cu1 P2 C122 114.6(2)
P1 Cu1 P2 C122 -8.10(16)
N3 Cu2 P4 C093 -99.3(2)
N4 Cu2 P4 C093 8.6(2)
P3 Cu2 P4 C093 130.32(19)
N3 Cu2 P4 C128 144.74(19)
N4 Cu2 P4 C128 -107.4(2)
P3 Cu2 P4 C128 14.39(16)
N3 Cu2 P4 C51 28.5(2)
N4 Cu2 P4 C51 136.4(2)
P3 Cu2 P4 C51 -101.90(17)
N4 Cu2 N3 C103 -169.3(4)
P4 Cu2 N3 C103 -33.4(4)
P3 Cu2 N3 C103 80.6(4)
N4 Cu2 N3 C50 2.7(3)
P4 Cu2 N3 C50 138.6(3)
P3 Cu2 N3 C50 -107.4(3)
C093 P4 C51 C079 81.8(4)
C128 P4 C51 C079 -170.1(3)
Cu2 P4 C51 C079 -56.5(4)
C093 P4 C51 C108 -105.7(4)
C128 P4 C51 C108 2.3(5)
Cu2 P4 C51 C108 115.9(4)
C103 N3 C50 C113 0.8(6)
Cu2 N3 C50 C113 -171.9(3)
C103 N3 C50 C090 178.6(4)
Cu2 N3 C50 C090 5.9(4)
N064 Cu1 N063 C102 -179.8(4)
P2 Cu1 N063 C102 -51.5(4)
P1 Cu1 N063 C102 63.7(4)
N064 Cu1 N063 C111 13.8(3)
P2 Cu1 N063 C111 142.0(2)
P1 Cu1 N063 C111 -102.7(3)
N063 Cu1 N064 C126 176.8(4)
P2 Cu1 N064 C126 37.6(4)
P1 Cu1 N064 C126 -73.1(4)
N063 Cu1 N064 C106 -12.0(3)
P2 Cu1 N064 C106 -151.2(3)
P1 Cu1 N064 C106 98.1(3)
C071 P2 C066 C095 114.1(4)
C122 P2 C066 C095 -132.8(4)
Cu1 P2 C066 C095 -11.3(5)
C071 P2 C066 C110 -66.1(4)
C122 P2 C066 C110 47.0(4)
Cu1 P2 C066 C110 168.5(3)
C112 P1 C068 C081 121.8(4)
C131 P1 C068 C081 -125.9(4)
Cu1 P1 C068 C081 -7.5(4)
C112 P1 C068 C121 -60.0(4)
C131 P1 C068 C121 52.3(4)
Cu1 P1 C068 C121 170.6(3)
C066 P2 C071 C120 -73.9(4)
C122 P2 C071 C120 178.0(4)
Cu1 P2 C071 C120 63.9(4)
C066 P2 C071 C085 116.1(4)
C122 P2 C071 C085 8.1(5)
Cu1 P2 C071 C085 -106.1(4)
C098 C072 C074 C111 2.1(7)
C105 C073 C076 N4 -0.2(7)
C132 C073 C076 N4 180.0(5)
C108 C51 C079 F010 177.5(4)
P4 C51 C079 F010 -9.0(5)
C108 C51 C079 C080 -3.1(6)
P4 C51 C079 C080 170.4(4)
F010 C079 C080 F057 2.9(6)
C51 C079 C080 F057 -176.5(4)
F010 C079 C080 C091 -178.4(4)
C51 C079 C080 C091 2.2(7)
F015 C075 C081 F028 2.4(6)
C088 C075 C081 F028 -178.6(4)
F015 C075 C081 C068 -177.5(4)
C088 C075 C081 C068 1.5(7)
C121 C068 C081 F028 177.9(4)
P1 C068 C081 F028 -3.8(6)
C121 C068 C081 C075 -2.3(6)
P1 C068 C081 C075 176.0(3)
F029 C078 C084 F042 -1.2(7)
C093 C078 C084 F042 179.3(4)
F029 C078 C084 C130 -179.9(4)
C093 C078 C084 C130 0.6(7)
C120 C071 C085 F020 179.6(4)
P2 C071 C085 F020 -10.5(7)
C120 C071 C085 C114 -0.9(7)
P2 C071 C085 C114 169.0(4)
C103 C070 C086 C113 0.2(7)
C134 C070 C086 C113 178.9(5)
C089 P3 C087 C128 -170.9(3)
C119 P3 C087 C128 83.1(3)
Cu2 P3 C087 C128 -38.7(3)
F015 C075 C088 F040 -0.9(6)
C081 C075 C088 F040 -179.8(4)
F015 C075 C088 C067 179.4(4)
C081 C075 C088 C067 0.4(7)
F023 C067 C088 F040 -1.0(7)
C121 C067 C088 F040 178.8(4)
F023 C067 C088 C075 178.7(4)
C121 C067 C088 C075 -1.4(7)
C119 P3 C089 C116 59.3(4)
C087 P3 C089 C116 -51.9(4)
Cu2 P3 C089 C116 -169.9(3)
C119 P3 C089 C123 -119.8(4)
C087 P3 C089 C123 129.0(4)
Cu2 P3 C089 C123 10.9(4)
N3 C50 C090 N4 -16.2(5)
C113 C50 C090 N4 161.6(4)
N3 C50 C090 C094 162.6(4)
C113 C50 C090 C094 -19.6(7)
F057 C080 C091 F054 1.4(7)
C079 C080 C091 F054 -177.3(4)
F057 C080 C091 C138 178.7(4)
C079 C080 C091 C138 0.0(7)
F013 C077 C092 F027 -1.8(6)
C097 C077 C092 F027 178.4(4)
F013 C077 C092 C112 179.7(4)
C097 C077 C092 C112 -0.2(7)
F029 C078 C093 C127 -179.8(4)
C084 C078 C093 C127 -0.3(7)
F029 C078 C093 P4 1.9(6)
C084 C078 C093 P4 -178.6(4)
C128 P4 C093 C127 -54.3(5)
C51 P4 C093 C127 56.4(5)
Cu2 P4 C093 C127 -169.4(4)
C128 P4 C093 C078 123.9(4)
C51 P4 C093 C078 -125.4(4)
Cu2 P4 C093 C078 8.8(5)
N4 C090 C094 C105 -1.9(7)
C50 C090 C094 C105 179.3(4)
C110 C066 C095 F022 179.0(4)
P2 C066 C095 F022 -1.1(6)
C110 C066 C095 C124 -1.4(7)
P2 C066 C095 C124 178.4(4)
F009 C069 C096 F011 -1.0(6)
C112 C069 C096 F011 179.9(4)
F009 C069 C096 C097 177.1(4)
C112 C069 C096 C097 -2.1(7)
F013 C077 C097 F018 -0.8(7)
C092 C077 C097 F018 179.0(4)
F013 C077 C097 C096 -178.8(4)
C092 C077 C097 C096 1.0(7)
F011 C096 C097 F018 0.1(7)
C069 C096 C097 F018 -178.0(4)
F011 C096 C097 C077 178.2(4)
C069 C096 C097 C077 0.1(7)
C074 C072 C098 C102 -0.9(7)
C074 C072 C098 C099 179.4(5)
C106 C083 C100 C118 0.3(7)
C111 N063 C102 C098 2.6(7)
Cu1 N063 C102 C098 -162.9(4)
C072 C098 C102 N063 -1.5(7)
C099 C098 C102 N063 178.2(5)
C50 N3 C103 C070 -2.8(6)
Cu2 N3 C103 C070 168.8(3)
C086 C070 C103 N3 2.3(7)
C134 C070 C103 N3 -176.4(5)
F047 C082 C104 F034 1.1(8)
C116 C082 C104 F034 180.0(4)
F047 C082 C104 C129 -177.6(5)
C116 C082 C104 C129 1.3(8)
C090 C094 C105 C073 -0.6(7)
C076 C073 C105 C094 1.6(7)
C132 C073 C105 C094 -178.6(5)
C126 N064 C106 C083 1.3(6)
Cu1 N064 C106 C083 -170.9(3)
C126 N064 C106 C111 -179.4(4)
Cu1 N064 C106 C111 8.4(5)
C100 C083 C106 N064 -1.5(7)
C100 C083 C106 C111 179.3(4)
C079 C51 C108 F031 -178.7(4)
P4 C51 C108 F031 8.7(6)
C079 C51 C108 C138 2.0(6)
P4 C51 C108 C138 -170.6(4)
C095 C066 C110 F035 -176.9(4)
P2 C066 C110 F035 3.3(7)
C095 C066 C110 C115 2.4(7)
P2 C066 C110 C115 -177.4(4)
C102 N063 C111 C074 -1.4(6)
Cu1 N063 C111 C074 166.2(3)
C102 N063 C111 C106 179.3(4)
Cu1 N063 C111 C106 -13.2(5)
C072 C074 C111 N063 -0.9(7)
C072 C074 C111 C106 178.4(4)
N064 C106 C111 N063 3.2(6)
C083 C106 C111 N063 -177.5(4)
N064 C106 C111 C074 -176.1(4)
C083 C106 C111 C074 3.2(7)
F027 C092 C112 C069 179.9(4)
C077 C092 C112 C069 -1.7(7)
F027 C092 C112 P1 -4.7(6)
C077 C092 C112 P1 173.8(3)
F009 C069 C112 C092 -176.4(4)
C096 C069 C112 C092 2.8(7)
F009 C069 C112 P1 7.6(5)
C096 C069 C112 P1 -173.2(4)
C068 P1 C112 C092 109.2(4)
C131 P1 C112 C092 2.0(5)
Cu1 P1 C112 C092 -111.5(4)
C068 P1 C112 C069 -75.4(4)
C131 P1 C112 C069 177.4(3)
Cu1 P1 C112 C069 63.9(4)
C070 C086 C113 C50 -2.0(7)
N3 C50 C113 C086 1.5(7)
C090 C50 C113 C086 -176.1(4)
F020 C085 C114 F044 -0.9(7)
C071 C085 C114 F044 179.6(4)
F020 C085 C114 C137 178.6(4)
C071 C085 C114 C137 -0.9(7)
F035 C110 C115 F056 -0.9(8)
C066 C110 C115 F056 179.8(5)
F035 C110 C115 C101 177.6(5)
C066 C110 C115 C101 -1.8(8)
F053 C101 C115 F056 -0.3(8)
C124 C101 C115 F056 178.5(5)
F053 C101 C115 C110 -178.8(5)
C124 C101 C115 C110 0.1(8)
C123 C089 C116 F021 177.7(4)
P3 C089 C116 F021 -1.4(6)
C123 C089 C116 C082 -2.1(7)
P3 C089 C116 C082 178.8(4)
F047 C082 C116 F021 -0.4(7)
C104 C082 C116 F021 -179.3(4)
F047 C082 C116 C089 179.4(4)
C104 C082 C116 C089 0.5(7)
C073 C076 N4 C090 -2.3(7)
C073 C076 N4 Cu2 159.3(4)
C094 C090 N4 C076 3.3(6)
C50 C090 N4 C076 -177.9(4)
C094 C090 N4 Cu2 -161.2(3)
C50 C090 N4 Cu2 17.7(4)
N3 Cu2 N4 C076 -174.0(4)
P4 Cu2 N4 C076 62.8(4)
P3 Cu2 N4 C076 -51.3(4)
N3 Cu2 N4 C090 -11.4(3)
P4 Cu2 N4 C090 -134.6(3)
P3 Cu2 N4 C090 111.4(3)
C083 C100 C118 C126 1.0(7)
C083 C100 C118 C125 -178.7(5)
F038 C107 C119 C109 177.4(4)
C140 C107 C119 C109 -1.4(7)
F038 C107 C119 P3 -7.6(6)
C140 C107 C119 P3 173.7(4)
F033 C109 C119 C107 -178.0(4)
C144 C109 C119 C107 1.4(7)
F033 C109 C119 P3 7.7(7)
C144 C109 C119 P3 -173.0(4)
C089 P3 C119 C107 72.6(4)
C087 P3 C119 C107 -178.2(4)
Cu2 P3 C119 C107 -64.2(4)
C089 P3 C119 C109 -113.0(4)
C087 P3 C119 C109 -3.9(5)
Cu2 P3 C119 C109 110.1(4)
C085 C071 C120 F039 -178.3(4)
P2 C071 C120 F039 10.5(6)
C085 C071 C120 C136 1.4(7)
P2 C071 C120 C136 -169.7(4)
F023 C067 C121 F017 -0.5(7)
C088 C067 C121 F017 179.6(4)
F023 C067 C121 C068 -179.6(4)
C088 C067 C121 C068 0.6(7)
C081 C068 C121 F017 -177.8(4)
P1 C068 C121 F017 3.9(6)
C081 C068 C121 C067 1.2(6)
P1 C068 C121 C067 -177.0(4)
C066 P2 C122 C131 169.9(3)
C071 P2 C122 C131 -83.0(3)
Cu1 P2 C122 C131 33.5(3)
C116 C089 C123 F019 -177.5(4)
P3 C089 C123 F019 1.6(6)
C116 C089 C123 C129 2.0(7)
P3 C089 C123 C129 -178.8(4)
F053 C101 C124 F043 0.3(8)
C115 C101 C124 F043 -178.5(5)
F053 C101 C124 C095 179.8(5)
C115 C101 C124 C095 0.9(8)
F022 C095 C124 F043 -1.2(7)
C066 C095 C124 F043 179.2(4)
F022 C095 C124 C101 179.3(5)
C066 C095 C124 C101 -0.3(8)
C106 N064 C126 C118 0.1(7)
Cu1 N064 C126 C118 170.9(4)
C100 C118 C126 N064 -1.2(7)
C125 C118 C126 N064 178.4(5)
C078 C093 C127 F036 -179.9(4)
P4 C093 C127 F036 -1.6(7)
C078 C093 C127 C139 0.4(8)
P4 C093 C127 C139 178.7(4)
P3 C087 C128 P4 55.0(4)
C093 P4 C128 C087 -173.2(3)
C51 P4 C128 C087 80.6(3)
Cu2 P4 C128 C087 -42.9(3)
F034 C104 C129 F055 -0.2(8)
C082 C104 C129 F055 178.5(5)
F034 C104 C129 C123 180.0(5)
C082 C104 C129 C123 -1.3(8)
F019 C123 C129 F055 -0.6(7)
C089 C123 C129 F055 179.8(4)
F019 C123 C129 C104 179.2(4)
C089 C123 C129 C104 -0.4(7)
F042 C084 C130 F032 0.3(8)
C078 C084 C130 F032 179.0(5)
F042 C084 C130 C139 -179.7(5)
C078 C084 C130 C139 -0.9(8)
P2 C122 C131 P1 -47.1(4)
C068 P1 C131 C122 171.9(3)
C112 P1 C131 C122 -82.5(3)
Cu1 P1 C131 C122 36.8(3)
F039 C120 C136 F046 -1.0(8)
C071 C120 C136 F046 179.2(5)
F039 C120 C136 C137 179.7(5)
C071 C120 C136 C137 0.0(8)
F046 C136 C137 F1 0.0(8)
C120 C136 C137 F1 179.3(5)
F046 C136 C137 C114 178.8(5)
C120 C136 C137 C114 -1.9(8)
F044 C114 C137 F1 0.7(8)
C085 C114 C137 F1 -178.8(5)
F044 C114 C137 C136 -178.1(5)
C085 C114 C137 C136 2.4(8)
F031 C108 C138 F045 -2.0(6)
C51 C108 C138 F045 177.3(4)
F031 C108 C138 C091 -179.3(4)
C51 C108 C138 C091 0.0(7)
F054 C091 C138 F045 -1.0(7)
C080 C091 C138 F045 -178.3(4)
F054 C091 C138 C108 176.3(4)
C080 C091 C138 C108 -1.0(7)
F036 C127 C139 F050 0.5(8)
C093 C127 C139 F050 -179.7(5)
F036 C127 C139 C130 179.6(5)
C093 C127 C139 C130 -0.7(9)
F032 C130 C139 F050 0.1(8)
C084 C130 C139 F050 -180.0(5)
F032 C130 C139 C127 -179.0(5)
C084 C130 C139 C127 1.0(9)
F048 C135 C140 F052 0.4(9)
C144 C135 C140 F052 -178.5(5)
F048 C135 C140 C107 -179.1(5)
C144 C135 C140 C107 2.0(9)
F038 C107 C140 F052 1.5(8)
C119 C107 C140 F052 -179.8(5)
F038 C107 C140 C135 -179.0(5)
C119 C107 C140 C135 -0.3(8)
C80 C133 C141 C145 -177.5(13)
F048 C135 C144 F012 0.0(9)
C140 C135 C144 F012 178.8(5)
F048 C135 C144 C109 179.1(5)
C140 C135 C144 C109 -2.0(9)
F033 C109 C144 F012 -1.2(7)
C119 C109 C144 F012 179.4(5)
F033 C109 C144 C135 179.7(5)
C119 C109 C144 C135 0.3(8)
C133 C141 C145 C143 -175.2(13)
C142 C143 C145 C141 174.3(16)
